data_7157558
loop_
_publ_author_name
'Zhang, Heng'
'Yu, Yinghua'
'Huang, Xueliang'

_publ_section_title
;
 Facile access to 2,2-diaryl 2H-chromenes through a palladium-catalyzed
 cascade reaction of ortho-vinyl bromobenzenes with N-tosylhydrazones.
;
_journal_issue 27
_journal_name_full 'Organic &amp; biomolecular chemistry'
_journal_page_first 5115
_journal_page_last 5119
_journal_paper_doi 10.1039/d0ob00978d
_journal_volume 18
_journal_year 2020
_chemical_formula_sum 'C21 H16.5 Br2 O2.25'
_chemical_formula_weight 464.66
_space_group_crystal_system tetragonal
_space_group_IT_number 85
_space_group_name_Hall '-P 4a'
_space_group_name_H-M_alt 'P 4/n :2'
_atom_sites_solution_hydrogens mixed
_audit_creation_method SHELXL-2018/3
_audit_update_record
;
2020-01-17 deposited with the CCDC.	2020-06-22 downloaded from the CCDC.
;
_cell_angle_alpha 90
_cell_angle_beta 90
_cell_angle_gamma 90
_cell_formula_units_Z 8
_cell_length_a 20.474(5)
_cell_length_b 20.474(5)
_cell_length_c 9.720(3)
_cell_measurement_reflns_used 11021
_cell_measurement_temperature 293(2)
_cell_measurement_theta_max 27.4006
_cell_measurement_theta_min 2.8141
_cell_volume 4074.5(19)
_computing_cell_refinement 'CrystalClear (Rigaku Inc., 2008)'
_computing_data_collection 'CrystalClear (Rigaku Inc., 2008)'
_computing_data_reduction 'CrystalClear (Rigaku Inc., 2008)'
_computing_structure_refinement 'SHELXL-2018/3 (Sheldrick, 2018)'
_computing_structure_solution 'SHELXT 2018/2 (Sheldrick, 2018)'
_diffrn_ambient_temperature 293(2)
_diffrn_detector_area_resol_mean 28.5714
_diffrn_measured_fraction_theta_full 0.997
_diffrn_measured_fraction_theta_max 0.997
_diffrn_measurement_device_type 'Saturn724+ (2x2 bin mode)'
_diffrn_measurement_method CCD_Profile_fitting
_diffrn_radiation_type MoK\a
_diffrn_radiation_wavelength 0.71073
_diffrn_reflns_av_R_equivalents 0.0682
_diffrn_reflns_av_unetI/netI 0.0527
_diffrn_reflns_Laue_measured_fraction_full 0.997
_diffrn_reflns_Laue_measured_fraction_max 0.997
_diffrn_reflns_limit_h_max 26
_diffrn_reflns_limit_h_min -26
_diffrn_reflns_limit_k_max 25
_diffrn_reflns_limit_k_min -26
_diffrn_reflns_limit_l_max 12
_diffrn_reflns_limit_l_min -9
_diffrn_reflns_number 32853
_diffrn_reflns_point_group_measured_fraction_full 0.997
_diffrn_reflns_point_group_measured_fraction_max 0.997
_diffrn_reflns_theta_full 25.242
_diffrn_reflns_theta_max 27.399
_diffrn_reflns_theta_min 2.814
_diffrn_source 'Sealed Tube'
_exptl_absorpt_coefficient_mu 3.991
_exptl_absorpt_correction_T_max 1.0000
_exptl_absorpt_correction_T_min 0.6563
_exptl_absorpt_correction_type multi-scan
_exptl_absorpt_process_details 'CrystalClear (Rigaku Inc., 2008)'
_exptl_crystal_colour colorless
_exptl_crystal_density_diffrn 1.515
_exptl_crystal_description prism
_exptl_crystal_F_000 1844
_exptl_crystal_size_max 0.35
_exptl_crystal_size_mid 0.30
_exptl_crystal_size_min 0.15
_refine_diff_density_max 0.955
_refine_diff_density_min -0.554
_refine_diff_density_rms 0.100
_refine_ls_extinction_method none
_refine_ls_goodness_of_fit_ref 1.080
_refine_ls_hydrogen_treatment constr
_refine_ls_matrix_type full
_refine_ls_number_parameters 232
_refine_ls_number_reflns 4639
_refine_ls_number_restraints 0
_refine_ls_restrained_S_all 1.080
_refine_ls_R_factor_all 0.0829
_refine_ls_R_factor_gt 0.0651
_refine_ls_shift/su_max 0.000
_refine_ls_shift/su_mean 0.000
_refine_ls_structure_factor_coef Fsqd
_refine_ls_weighting_details 'w=1/[\s^2^(Fo^2^)+(0.1169P)^2^] where P=(Fo^2^+2Fc^2^)/3'
_refine_ls_weighting_scheme calc
_refine_ls_wR_factor_gt 0.1948
_refine_ls_wR_factor_ref 0.2140
_reflns_Friedel_coverage 0.000
_reflns_number_gt 3525
_reflns_number_total 4639
_reflns_threshold_expression 'I > 2\s(I)'
_cod_data_source_file d0ob00978d2.cif
_cod_data_source_block 5
_cod_depositor_comments
;
The following automatic conversions were performed:

data item '_exptl_absorpt_correction_type' value 'Multi-scan' was
changed to 'multi-scan' in accordance with the
/home/data/users/saulius/crontab/automatic-downloads/rss-feeds/RSC/lib/dictionaries/cif_core.dic
dictionary named 'cif_core.dic' version 2.4.2 last updated on
2011-04-26.

Automatic conversion script
Id: cif_fix_values 7556 2019-12-06 15:28:31Z antanas 

 Adding full bibliography for 7157557--7157560.cif.
;
_cod_original_cell_volume 4074(2)
_cod_original_sg_symbol_H-M 'P 4/n'
_cod_original_formula_sum 'C21 H16.50 Br2 O2.25'
_cod_database_code 7157558
_shelx_shelxl_version_number 2018/3
_shelx_space_group_comment
;
The symmetry employed for this shelxl refinement is uniquely defined
by the following loop, which should always be used as a source of
symmetry information in preference to the above space-group names.
They are only intended as comments.
;

loop_
_space_group_symop_operation_xyz
'x, y, z'
'-y+1/2, x, z'
'-x+1/2, -y+1/2, z'
'y, -x+1/2, z'
'-x, -y, -z'
'y-1/2, -x, -z'
'x-1/2, y-1/2, -z'
'-y, x-1/2, -z'

loop_
_atom_site_label
_atom_site_type_symbol
_atom_site_fract_x
_atom_site_fract_y
_atom_site_fract_z
_atom_site_U_iso_or_equiv
_atom_site_adp_type
_atom_site_occupancy
_atom_site_site_symmetry_order
_atom_site_calc_flag
_atom_site_refinement_flags_posn
_atom_site_refinement_flags_adp
_atom_site_refinement_flags_occupancy
_atom_site_disorder_assembly
_atom_site_disorder_group
Br1 Br 0.41447(2) 0.16080(2) 0.59933(6) 0.0734(2) Uani 1 1 d . . . . .
Br2 Br 0.39251(5) 0.44949(5) 0.00840(9) 0.1316(4) Uani 1 1 d . . . . .
O1 O 0.50892(13) 0.33851(12) 0.5286(3) 0.0557(6) Uani 1 1 d . . . . .
O2 O 0.34254(13) 0.25890(14) 0.3768(4) 0.0706(9) Uani 1 1 d . . . . .
H1 H 0.325979 0.219942 0.399598 0.085 Uiso 1 1 d R U . . .
O3 O 0.250000 0.250000 0.0422(15) 0.112(6) Uani 0.5 4 d S T P . .
O4 O 0.250000 0.250000 -0.2622(19) 0.129(7) Uani 0.5 4 d S T P . .
C1 C 0.50827(18) 0.26783(18) 0.5506(4) 0.0513(8) Uani 1 1 d . . . . .
C2 C 0.43608(18) 0.24915(19) 0.5319(4) 0.0535(9) Uani 1 1 d . . . . .
H2 H 0.410891 0.279707 0.588499 0.064 Uiso 1 1 calc R U . . .
C3 C 0.41229(18) 0.25819(19) 0.3854(5) 0.0555(9) Uani 1 1 d . . . . .
H3 H 0.429925 0.223546 0.326593 0.067 Uiso 1 1 calc R U . . .
C4 C 0.43592(18) 0.32451(19) 0.3351(4) 0.0546(9) Uani 1 1 d . . . . .
C5 C 0.4093(2) 0.3512(2) 0.2136(5) 0.0683(11) Uani 1 1 d . . . . .
H5 H 0.378456 0.328098 0.162902 0.082 Uiso 1 1 calc R U . . .
C6 C 0.4300(3) 0.4133(3) 0.1704(6) 0.0818(14) Uani 1 1 d . . . . .
C7 C 0.4762(3) 0.4478(2) 0.2422(7) 0.0835(15) Uani 1 1 d . . . . .
H7 H 0.489500 0.488687 0.211361 0.100 Uiso 1 1 calc R U . . .
C8 C 0.5029(2) 0.4216(2) 0.3601(6) 0.0672(11) Uani 1 1 d . . . . .
H8 H 0.534216 0.444712 0.409531 0.081 Uiso 1 1 calc R U . . .
C9 C 0.48249(18) 0.35973(19) 0.4049(4) 0.0535(9) Uani 1 1 d . . . . .
C10 C 0.55675(18) 0.23702(19) 0.4500(4) 0.0530(8) Uani 1 1 d . . . . .
C11 C 0.5489(2) 0.1764(2) 0.3903(5) 0.0615(10) Uani 1 1 d . . . . .
H11 H 0.511667 0.151947 0.408579 0.074 Uiso 1 1 calc R U . . .
C12 C 0.5977(3) 0.1515(2) 0.3010(6) 0.0762(13) Uani 1 1 d . . . . .
H12 H 0.592225 0.110456 0.261524 0.091 Uiso 1 1 calc R U . . .
C13 C 0.6516(2) 0.1862(3) 0.2728(5) 0.0782(14) Uani 1 1 d . . . . .
H13 H 0.683472 0.168872 0.215297 0.094 Uiso 1 1 calc R U . . .
C14 C 0.6597(2) 0.2473(3) 0.3287(5) 0.0756(13) Uani 1 1 d . . . . .
H14 H 0.696382 0.271971 0.306764 0.091 Uiso 1 1 calc R U . . .
C15 C 0.6126(2) 0.2723(2) 0.4187(5) 0.0630(10) Uani 1 1 d . . . . .
H15 H 0.618833 0.313255 0.458027 0.076 Uiso 1 1 calc R U . . .
C16 C 0.52936(19) 0.2607(2) 0.7023(4) 0.0577(9) Uani 1 1 d . . . . .
C17 C 0.5080(2) 0.3054(3) 0.7989(5) 0.0734(12) Uani 1 1 d . . . . .
H17 H 0.481171 0.339619 0.771068 0.088 Uiso 1 1 calc R U . . .
C18 C 0.5254(3) 0.3007(4) 0.9345(6) 0.0985(18) Uani 1 1 d . . . . .
H18 H 0.510788 0.331726 0.997209 0.118 Uiso 1 1 calc R U . . .
C19 C 0.5647(4) 0.2500(4) 0.9783(7) 0.105(2) Uani 1 1 d . . . . .
H19 H 0.576955 0.246850 1.070130 0.126 Uiso 1 1 calc R U . . .
C20 C 0.5857(3) 0.2036(4) 0.8829(7) 0.0968(19) Uani 1 1 d . . . . .
H20 H 0.611471 0.168798 0.911961 0.116 Uiso 1 1 calc R U . . .
C21 C 0.5685(2) 0.2088(2) 0.7437(5) 0.0717(12) Uani 1 1 d . . . . .
H21 H 0.583001 0.178112 0.680186 0.086 Uiso 1 1 calc R U . . .

loop_
_atom_site_aniso_label
_atom_site_aniso_U_11
_atom_site_aniso_U_22
_atom_site_aniso_U_33
_atom_site_aniso_U_23
_atom_site_aniso_U_13
_atom_site_aniso_U_12
Br1 0.0634(3) 0.0641(3) 0.0927(4) 0.0174(2) -0.0069(2) -0.01749(18)
Br2 0.1321(6) 0.1421(7) 0.1205(7) 0.0676(5) -0.0213(4) 0.0172(5)
O1 0.0564(15) 0.0465(14) 0.0643(18) -0.0004(11) 0.0006(12) -0.0035(11)
O2 0.0426(14) 0.0498(15) 0.119(3) 0.0026(15) -0.0170(15) 0.0009(11)
O3 0.148(10) 0.148(10) 0.040(8) 0.000 0.000 0.000
O4 0.163(11) 0.163(11) 0.061(10) 0.000 0.000 0.000
C1 0.0467(19) 0.0471(19) 0.060(2) 0.0025(16) -0.0021(16) -0.0024(14)
C2 0.0467(19) 0.0502(19) 0.064(3) 0.0012(17) 0.0002(15) -0.0047(14)
C3 0.0413(18) 0.051(2) 0.074(3) -0.0043(17) -0.0079(16) 0.0077(14)
C4 0.0459(19) 0.054(2) 0.063(3) 0.0030(17) 0.0032(16) 0.0087(15)
C5 0.056(2) 0.075(3) 0.073(3) 0.009(2) -0.004(2) 0.013(2)
C6 0.080(3) 0.084(3) 0.082(4) 0.026(3) -0.001(3) 0.017(3)
C7 0.078(3) 0.061(3) 0.111(4) 0.027(3) 0.007(3) 0.005(2)
C8 0.064(3) 0.054(2) 0.084(3) 0.008(2) 0.006(2) -0.0007(18)
C9 0.048(2) 0.053(2) 0.059(2) 0.0045(16) 0.0065(16) 0.0056(15)
C10 0.0467(19) 0.057(2) 0.056(2) 0.0045(17) -0.0103(16) 0.0035(15)
C11 0.055(2) 0.056(2) 0.074(3) -0.0002(19) -0.0021(18) 0.0085(17)
C12 0.078(3) 0.068(3) 0.083(3) -0.009(2) -0.005(2) 0.028(2)
C13 0.061(3) 0.098(4) 0.076(3) 0.006(3) 0.009(2) 0.029(2)
C14 0.053(2) 0.089(3) 0.085(4) 0.010(3) 0.007(2) 0.012(2)
C15 0.049(2) 0.068(3) 0.072(3) 0.001(2) 0.0000(18) 0.0001(18)
C16 0.048(2) 0.064(2) 0.060(2) 0.0084(18) -0.0022(16) -0.0122(16)
C17 0.073(3) 0.087(3) 0.060(3) 0.001(2) 0.004(2) -0.005(2)
C18 0.107(5) 0.124(5) 0.064(4) -0.004(3) 0.010(3) -0.009(4)
C19 0.119(5) 0.133(6) 0.064(4) 0.018(4) -0.002(3) -0.027(4)
C20 0.090(4) 0.102(4) 0.098(5) 0.043(4) -0.024(3) -0.014(3)
C21 0.068(3) 0.077(3) 0.071(3) 0.018(2) -0.014(2) -0.013(2)

loop_
_atom_type_symbol
_atom_type_description
_atom_type_scat_dispersion_real
_atom_type_scat_dispersion_imag
_atom_type_scat_source
C C 0.0033 0.0016 'International Tables Vol C Tables 4.2.6.8 and 6.1.1.4'
H H 0.0000 0.0000 'International Tables Vol C Tables 4.2.6.8 and 6.1.1.4'
O O 0.0106 0.0060 'International Tables Vol C Tables 4.2.6.8 and 6.1.1.4'
Br Br -0.2901 2.4595 'International Tables Vol C Tables 4.2.6.8 and 6.1.1.4'

loop_
_geom_angle_atom_site_label_1
_geom_angle_atom_site_label_2
_geom_angle_atom_site_label_3
_geom_angle
_geom_angle_site_symmetry_1
_geom_angle_site_symmetry_3
_geom_angle_publ_flag
C9 O1 C1 115.7(3) . . ?
O1 C1 C10 107.9(3) . . ?
O1 C1 C2 103.7(3) . . ?
C10 C1 C2 116.4(3) . . ?
O1 C1 C16 103.4(3) . . ?
C10 C1 C16 113.0(3) . . ?
C2 C1 C16 111.0(3) . . ?
C3 C2 C1 113.0(3) . . ?
C3 C2 Br1 110.6(3) . . ?
C1 C2 Br1 113.8(3) . . ?
O2 C3 C2 112.2(4) . . ?
O2 C3 C4 106.8(3) . . ?
C2 C3 C4 108.0(3) . . ?
C9 C4 C5 118.5(4) . . ?
C9 C4 C3 122.0(4) . . ?
C5 C4 C3 119.5(4) . . ?
C6 C5 C4 119.0(5) . . ?
C7 C6 C5 121.5(5) . . ?
C7 C6 Br2 119.9(4) . . ?
C5 C6 Br2 118.6(4) . . ?
C6 C7 C8 119.8(5) . . ?
C7 C8 C9 119.4(5) . . ?
C4 C9 O1 122.3(3) . . ?
C4 C9 C8 121.8(4) . . ?
O1 C9 C8 115.8(4) . . ?
C11 C10 C15 118.2(4) . . ?
C11 C10 C1 124.4(4) . . ?
C15 C10 C1 117.4(4) . . ?
C10 C11 C12 120.0(4) . . ?
C13 C12 C11 120.9(5) . . ?
C12 C13 C14 120.1(4) . . ?
C13 C14 C15 119.8(5) . . ?
C10 C15 C14 121.0(5) . . ?
C17 C16 C21 119.4(4) . . ?
C17 C16 C1 119.8(4) . . ?
C21 C16 C1 120.7(4) . . ?
C18 C17 C16 121.6(6) . . ?
C17 C18 C19 120.1(7) . . ?
C18 C19 C20 119.2(6) . . ?
C19 C20 C21 120.7(6) . . ?
C16 C21 C20 118.9(6) . . ?

loop_
_geom_bond_atom_site_label_1
_geom_bond_atom_site_label_2
_geom_bond_distance
_geom_bond_site_symmetry_2
_geom_bond_publ_flag
Br1 C2 1.974(4) . ?
Br2 C6 1.902(5) . ?
O1 C9 1.388(5) . ?
O1 C1 1.463(4) . ?
O2 C3 1.431(4) . ?
C1 C10 1.530(6) . ?
C1 C2 1.537(5) . ?
C1 C16 1.543(6) . ?
C2 C3 1.516(6) . ?
C3 C4 1.522(6) . ?
C4 C9 1.374(6) . ?
C4 C5 1.411(6) . ?
C5 C6 1.403(7) . ?
C6 C7 1.371(8) . ?
C7 C8 1.379(7) . ?
C8 C9 1.403(6) . ?
C10 C11 1.379(6) . ?
C10 C15 1.387(6) . ?
C11 C12 1.418(6) . ?
C12 C13 1.340(7) . ?
C13 C14 1.375(8) . ?
C14 C15 1.399(6) . ?
C16 C17 1.384(6) . ?
C16 C21 1.389(6) . ?
C17 C18 1.368(7) . ?
C18 C19 1.380(11) . ?
C19 C20 1.396(10) . ?
C20 C21 1.402(8) . ?
